data_7105514
loop_
_publ_author_name
'Lee, Sang Ick'
'Fukumoto, Yoshiya'
'Chatani, Naoto'

_publ_section_title
;
 Synthesis of [RhCl(CO)(cyclopentadienone)]2 from [RhCl(cod)]2 and a
 1,6-diyne under CO: application to Rh(i)-catalyzed tandem [2+2+1]
 carbonylative cycloaddition of diynes and Claisen rearrangement
;
_journal_issue 19
_journal_name_full 'Chemical Communications'
_journal_page_first 3345
_journal_page_last 3347
_journal_paper_doi 10.1039/c000747a
_journal_volume 46
_journal_year 2010
_chemical_formula_sum 'C42 H32 Cl2 O4 Rh2'
_chemical_formula_weight 877.40
_chemical_name_common 6
_chemical_name_systematic
;
?
;
_space_group_IT_number 14
_symmetry_cell_setting monoclinic
_symmetry_space_group_name_Hall '-P 2ybc'
_symmetry_space_group_name_H-M 'P 1 21/c 1'
_atom_sites_solution_hydrogens geom
_atom_sites_solution_primary direct
_atom_sites_solution_secondary difmap
_audit_creation_method SHELXL-97
_cell_angle_alpha 90.00
_cell_angle_beta 104.6735(9)
_cell_angle_gamma 90.00
_cell_formula_units_Z 2
_cell_length_a 10.2579(3)
_cell_length_b 11.3113(3)
_cell_length_c 15.1156(4)
_cell_measurement_reflns_used 3870
_cell_measurement_temperature 123(2)
_cell_measurement_theta_max 27.45
_cell_measurement_theta_min 3.01
_cell_volume 1696.66(8)
_computing_cell_refinement 'Rigaku/RAPID Diffractometer Control'
_computing_data_collection 'Rigaku/RAPID Diffractometer Control'
_computing_data_reduction 'teXsan: PROCESS (MSC)'
_computing_molecular_graphics 'Ortep-3 (Louis J. Farrugia, 1999)'
_computing_publication_material 'SHELXL-97 and modified'
_computing_structure_refinement 'SHELXL-97 (Sheldrick, 1997)'
_computing_structure_solution 'SHELXS-97 (Sheldrick, 1990)'
_diffrn_ambient_temperature 123(2)
_diffrn_detector_area_resol_mean 10.00
_diffrn_measured_fraction_theta_full 0.997
_diffrn_measured_fraction_theta_max 0.997
_diffrn_measurement_device_type 'Rigaku RAXIS-RAPID Imaging Plate'
_diffrn_measurement_method \w
_diffrn_radiation_monochromator graphite
_diffrn_radiation_source 'fine-focus sealed tube'
_diffrn_radiation_type MoK\a
_diffrn_radiation_wavelength 0.71075
_diffrn_reflns_av_R_equivalents 0.0440
_diffrn_reflns_av_sigmaI/netI 0.0329
_diffrn_reflns_limit_h_max 13
_diffrn_reflns_limit_h_min -13
_diffrn_reflns_limit_k_max 14
_diffrn_reflns_limit_k_min -14
_diffrn_reflns_limit_l_max 19
_diffrn_reflns_limit_l_min -19
_diffrn_reflns_number 16585
_diffrn_reflns_theta_full 27.45
_diffrn_reflns_theta_max 27.45
_diffrn_reflns_theta_min 3.01
_exptl_absorpt_coefficient_mu 1.175
_exptl_absorpt_correction_T_max 0.9328
_exptl_absorpt_correction_T_min 0.8076
_exptl_absorpt_correction_type none
_exptl_crystal_colour brown
_exptl_crystal_density_diffrn 1.717
_exptl_crystal_density_method 'not measured'
_exptl_crystal_description prism
_exptl_crystal_F_000 880
_exptl_crystal_size_max 0.19
_exptl_crystal_size_mid 0.18
_exptl_crystal_size_min 0.06
_refine_diff_density_max 6.350
_refine_diff_density_min -0.959
_refine_diff_density_rms 0.204
_refine_ls_extinction_method none
_refine_ls_goodness_of_fit_ref 1.072
_refine_ls_hydrogen_treatment constr
_refine_ls_matrix_type full
_refine_ls_number_parameters 226
_refine_ls_number_reflns 3871
_refine_ls_number_restraints 0
_refine_ls_restrained_S_all 1.072
_refine_ls_R_factor_all 0.0750
_refine_ls_R_factor_gt 0.0657
_refine_ls_shift/su_max 0.000
_refine_ls_shift/su_mean 0.000
_refine_ls_structure_factor_coef Fsqd
_refine_ls_weighting_details 'calc w=1/[\s^2^(Fo^2^)+(0.0782P)^2^+16.6092P] where P=(Fo^2^+2Fc^2^)/3'
_refine_ls_weighting_scheme calc
_refine_ls_wR_factor_gt 0.1667
_refine_ls_wR_factor_ref 0.1769
_reflns_number_gt 3402
_reflns_number_total 3871
_reflns_threshold_expression >2sigma(I)
_cod_data_source_file c000747a.txt
_cod_data_source_block 8(CCDC_752605)
_cod_original_sg_symbol_H-M P21/c
_cod_database_code 7105514

loop_
_symmetry_equiv_pos_as_xyz
'x, y, z'
'-x, y+1/2, -z+1/2'
'-x, -y, -z'
'x, -y-1/2, z-1/2'

loop_
_atom_site_label
_atom_site_type_symbol
_atom_site_fract_x
_atom_site_fract_y
_atom_site_fract_z
_atom_site_U_iso_or_equiv
_atom_site_adp_type
_atom_site_occupancy
_atom_site_symmetry_multiplicity
_atom_site_calc_flag
_atom_site_refinement_flags
_atom_site_disorder_assembly
_atom_site_disorder_group
C1 C 0.3208(7) 0.1627(6) 1.0231(4) 0.0311(14) Uani 1 1 d . . .
C2 C 0.3096(6) 0.0343(6) 0.9972(4) 0.0287(13) Uani 1 1 d . . .
C3 C 0.2742(6) 0.0289(6) 0.9015(4) 0.0270(12) Uani 1 1 d . . .
C4 C 0.2344(7) 0.1432(6) 0.8636(4) 0.0283(13) Uani 1 1 d . . .
C5 C 0.2457(7) 0.2256(6) 0.9374(4) 0.0287(13) Uani 1 1 d . . .
C6 C 0.2683(7) -0.0595(6) 0.8261(4) 0.0312(14) Uani 1 1 d . . .
H1 H 0.2213 -0.1326 0.8365 0.037 Uiso 1 1 calc R . .
H2 H 0.3597 -0.0799 0.8204 0.037 Uiso 1 1 calc R . .
C7 C 0.1868(9) 0.0080(7) 0.7402(4) 0.0393(17) Uani 1 1 d . . .
H3 H 0.2209 -0.0123 0.6864 0.047 Uiso 1 1 calc R . .
H4 H 0.0904 -0.0141 0.7269 0.047 Uiso 1 1 calc R . .
C8 C 0.2035(8) 0.1410(7) 0.7602(4) 0.0334(15) Uani 1 1 d . . .
H5 H 0.2786 0.1744 0.7380 0.040 Uiso 1 1 calc R . .
H6 H 0.1197 0.1849 0.7322 0.040 Uiso 1 1 calc R . .
O1 O 0.3702(6) 0.2067(5) 1.0973(3) 0.0400(12) Uani 1 1 d . . .
Rh1 Rh 0.09749(5) 0.09259(4) 0.94069(3) 0.02229(18) Uani 1 1 d . . .
C9 C 0.3574(7) -0.0629(6) 1.0627(5) 0.0309(14) Uani 1 1 d . . .
C10 C 0.3768(7) -0.0460(7) 1.1564(5) 0.0364(15) Uani 1 1 d . . .
H7 H 0.3556 0.0280 1.1790 0.044 Uiso 1 1 calc R . .
C11 C 0.4276(8) -0.1383(8) 1.2174(5) 0.0437(18) Uani 1 1 d . . .
H8 H 0.4429 -0.1255 1.2813 0.052 Uiso 1 1 calc R . .
C12 C 0.4554(8) -0.2473(8) 1.1858(6) 0.049(2) Uani 1 1 d . . .
H9 H 0.4883 -0.3095 1.2277 0.058 Uiso 1 1 calc R . .
C13 C 0.4355(8) -0.2658(8) 1.0933(6) 0.0484(19) Uani 1 1 d . . .
H10 H 0.4539 -0.3411 1.0714 0.058 Uiso 1 1 calc R . .
C14 C 0.3886(8) -0.1747(7) 1.0322(5) 0.0391(16) Uani 1 1 d . . .
H11 H 0.3773 -0.1878 0.9686 0.047 Uiso 1 1 calc R . .
C15 C 0.2179(8) 0.3535(6) 0.9294(5) 0.0360(15) Uani 1 1 d . . .
C16 C 0.2182(10) 0.4140(8) 0.8506(6) 0.049(2) Uani 1 1 d . . .
H12 H 0.2377 0.3732 0.8005 0.059 Uiso 1 1 calc R . .
C17 C 0.1900(10) 0.5349(8) 0.8435(7) 0.059(2) Uani 1 1 d . . .
H13 H 0.1918 0.5751 0.7886 0.070 Uiso 1 1 calc R . .
C18 C 0.1609(11) 0.5949(7) 0.9110(7) 0.061(3) Uani 1 1 d . . .
H14 H 0.1423 0.6772 0.9049 0.073 Uiso 1 1 calc R . .
C19 C 0.1580(18) 0.5368(9) 0.9897(6) 0.099(5) Uani 1 1 d . . .
H15 H 0.1368 0.5791 1.0386 0.119 Uiso 1 1 calc R . .
C20 C 0.1856(18) 0.4166(8) 0.9990(7) 0.090(5) Uani 1 1 d . . .
H16 H 0.1823 0.3774 1.0539 0.109 Uiso 1 1 calc R . .
Cl1 Cl -0.02482(16) -0.09825(12) 0.91449(10) 0.0249(3) Uani 1 1 d . . .
C21 C -0.0501(7) 0.1840(6) 0.8747(5) 0.0324(14) Uani 1 1 d . . .
O2 O -0.1285(6) 0.2487(5) 0.8334(4) 0.0472(13) Uani 1 1 d . . .

loop_
_atom_site_aniso_label
_atom_site_aniso_U_11
_atom_site_aniso_U_22
_atom_site_aniso_U_33
_atom_site_aniso_U_23
_atom_site_aniso_U_13
_atom_site_aniso_U_12
C1 0.035(4) 0.035(3) 0.023(3) 0.003(3) 0.007(3) -0.006(3)
C2 0.023(3) 0.033(3) 0.029(3) 0.002(3) 0.006(2) -0.004(2)
C3 0.023(3) 0.035(3) 0.025(3) 0.003(3) 0.010(2) -0.003(2)
C4 0.033(3) 0.036(3) 0.018(3) 0.001(2) 0.008(2) -0.006(3)
C5 0.033(3) 0.032(3) 0.022(3) 0.000(2) 0.008(2) -0.015(3)
C6 0.034(3) 0.034(3) 0.028(3) -0.008(3) 0.013(3) -0.003(3)
C7 0.059(5) 0.043(4) 0.015(3) -0.004(3) 0.008(3) -0.004(3)
C8 0.044(4) 0.041(4) 0.016(3) 0.004(3) 0.008(3) -0.008(3)
O1 0.051(3) 0.045(3) 0.021(2) -0.002(2) 0.002(2) -0.017(2)
Rh1 0.0285(3) 0.0209(3) 0.0179(3) 0.00043(16) 0.00665(18) -0.00222(17)
C9 0.023(3) 0.036(3) 0.033(3) 0.008(3) 0.006(3) 0.001(3)
C10 0.032(4) 0.049(4) 0.028(3) 0.006(3) 0.006(3) -0.002(3)
C11 0.033(4) 0.065(5) 0.028(3) 0.011(3) -0.002(3) 0.002(4)
C12 0.034(4) 0.057(5) 0.051(5) 0.024(4) 0.004(3) 0.007(3)
C13 0.043(4) 0.051(5) 0.050(5) 0.011(4) 0.010(4) 0.013(4)
C14 0.039(4) 0.042(4) 0.036(4) 0.005(3) 0.010(3) 0.005(3)
C15 0.045(4) 0.029(3) 0.031(3) -0.002(3) 0.005(3) -0.015(3)
C16 0.057(5) 0.048(5) 0.046(5) 0.017(4) 0.019(4) 0.008(4)
C17 0.063(6) 0.049(5) 0.065(6) 0.028(5) 0.019(5) 0.005(4)
C18 0.077(7) 0.025(4) 0.071(6) 0.007(4) 0.000(5) -0.008(4)
C19 0.228(17) 0.034(5) 0.033(5) -0.006(4) 0.028(7) 0.010(7)
C20 0.210(16) 0.029(4) 0.039(5) -0.011(4) 0.043(7) -0.012(6)
Cl1 0.0339(8) 0.0207(6) 0.0225(7) -0.0041(5) 0.0115(6) -0.0056(5)
C21 0.038(4) 0.024(3) 0.035(3) -0.006(3) 0.009(3) -0.005(3)
O2 0.051(3) 0.038(3) 0.045(3) 0.010(2) -0.002(3) 0.008(2)

loop_
_atom_type_symbol
_atom_type_description
_atom_type_scat_dispersion_real
_atom_type_scat_dispersion_imag
_atom_type_scat_source
C C 0.0033 0.0016 'International Tables Vol C Tables 4.2.6.8 and 6.1.1.4'
H H 0.0000 0.0000 'International Tables Vol C Tables 4.2.6.8 and 6.1.1.4'
O O 0.0106 0.0060 'International Tables Vol C Tables 4.2.6.8 and 6.1.1.4'
Cl Cl 0.1484 0.1585 'International Tables Vol C Tables 4.2.6.8 and 6.1.1.4'
Rh Rh -1.1178 0.9187 'International Tables Vol C Tables 4.2.6.8 and 6.1.1.4'

loop_
_geom_angle_atom_site_label_1
_geom_angle_atom_site_label_2
_geom_angle_atom_site_label_3
_geom_angle
_geom_angle_site_symmetry_1
_geom_angle_site_symmetry_3
_geom_angle_publ_flag
O1 C1 C2 128.5(6) . . ?
O1 C1 C5 127.1(7) . . ?
C2 C1 C5 104.2(5) . . ?
O1 C1 Rh1 136.1(5) . . ?
C2 C1 Rh1 63.5(3) . . ?
C5 C1 Rh1 60.5(3) . . ?
C3 C2 C9 128.0(6) . . ?
C3 C2 C1 107.0(5) . . ?
C9 C2 C1 123.7(6) . . ?
C3 C2 Rh1 69.1(4) . . ?
C9 C2 Rh1 127.1(4) . . ?
C1 C2 Rh1 79.4(4) . . ?
C2 C3 C4 110.4(6) . . ?
C2 C3 C6 139.5(6) . . ?
C4 C3 C6 110.1(5) . . ?
C2 C3 Rh1 73.7(4) . . ?
C4 C3 Rh1 68.6(4) . . ?
C6 C3 Rh1 123.4(4) . . ?
C3 C4 C5 108.4(5) . . ?
C3 C4 C8 111.2(6) . . ?
C5 C4 C8 140.2(6) . . ?
C3 C4 Rh1 72.4(3) . . ?
C5 C4 Rh1 71.5(3) . . ?
C8 C4 Rh1 124.7(5) . . ?
C4 C5 C15 126.7(6) . . ?
C4 C5 C1 106.5(6) . . ?
C15 C5 C1 125.4(6) . . ?
C4 C5 Rh1 69.2(3) . . ?
C15 C5 Rh1 124.4(5) . . ?
C1 C5 Rh1 81.9(4) . . ?
C3 C6 C7 102.5(5) . . ?
C3 C6 H1 111.3 . . ?
C7 C6 H1 111.3 . . ?
C3 C6 H2 111.3 . . ?
C7 C6 H2 111.3 . . ?
H1 C6 H2 109.2 . . ?
C8 C7 C6 107.9(5) . . ?
C8 C7 H3 110.1 . . ?
C6 C7 H3 110.1 . . ?
C8 C7 H4 110.1 . . ?
C6 C7 H4 110.1 . . ?
H3 C7 H4 108.4 . . ?
C4 C8 C7 101.7(5) . . ?
C4 C8 H5 111.4 . . ?
C7 C8 H5 111.4 . . ?
C4 C8 H6 111.4 . . ?
C7 C8 H6 111.4 . . ?
H5 C8 H6 109.3 . . ?
C21 Rh1 C4 96.6(3) . . ?
C21 Rh1 C5 94.7(3) . . ?
C4 Rh1 C5 39.3(2) . . ?
C21 Rh1 C3 130.5(3) . . ?
C4 Rh1 C3 39.0(3) . . ?
C5 Rh1 C3 65.2(3) . . ?
C21 Rh1 C2 159.4(3) . . ?
C4 Rh1 C2 64.6(2) . . ?
C5 Rh1 C2 65.7(3) . . ?
C3 Rh1 C2 37.1(2) . . ?
C21 Rh1 C1 127.7(3) . . ?
C4 Rh1 C1 61.7(2) . . ?
C5 Rh1 C1 37.6(2) . . ?
C3 Rh1 C1 60.4(2) . . ?
C2 Rh1 C1 37.1(2) . . ?
C21 Rh1 Cl1 95.0(2) . . ?
C4 Rh1 Cl1 121.81(18) . . ?
C5 Rh1 Cl1 159.89(19) . . ?
C3 Rh1 Cl1 95.26(18) . . ?
C2 Rh1 Cl1 102.08(17) . . ?
C1 Rh1 Cl1 137.31(17) . . ?
C21 Rh1 Cl1 94.1(2) . 3_557 ?
C4 Rh1 Cl1 150.00(18) . 3_557 ?
C5 Rh1 Cl1 111.98(17) . 3_557 ?
C3 Rh1 Cl1 135.01(17) . 3_557 ?
C2 Rh1 Cl1 98.71(17) . 3_557 ?
C1 Rh1 Cl1 89.68(15) . 3_557 ?
Cl1 Rh1 Cl1 84.87(5) . 3_557 ?
C10 C9 C14 118.1(7) . . ?
C10 C9 C2 121.1(7) . . ?
C14 C9 C2 120.8(6) . . ?
C9 C10 C11 120.0(8) . . ?
C9 C10 H7 120.0 . . ?
C11 C10 H7 120.0 . . ?
C12 C11 C10 120.9(7) . . ?
C12 C11 H8 119.5 . . ?
C10 C11 H8 119.5 . . ?
C13 C12 C11 119.8(7) . . ?
C13 C12 H9 120.1 . . ?
C11 C12 H9 120.1 . . ?
C12 C13 C14 120.1(8) . . ?
C12 C13 H10 119.9 . . ?
C14 C13 H10 119.9 . . ?
C13 C14 C9 121.1(7) . . ?
C13 C14 H11 119.4 . . ?
C9 C14 H11 119.4 . . ?
C16 C15 C20 117.2(8) . . ?
C16 C15 C5 121.1(7) . . ?
C20 C15 C5 121.7(7) . . ?
C15 C16 C17 120.5(9) . . ?
C15 C16 H12 119.7 . . ?
C17 C16 H12 119.7 . . ?
C18 C17 C16 121.8(9) . . ?
C18 C17 H13 119.1 . . ?
C16 C17 H13 119.1 . . ?
C17 C18 C19 119.0(8) . . ?
C17 C18 H14 120.5 . . ?
C19 C18 H14 120.5 . . ?
C18 C19 C20 120.6(10) . . ?
C18 C19 H15 119.7 . . ?
C20 C19 H15 119.7 . . ?
C15 C20 C19 120.8(9) . . ?
C15 C20 H16 119.6 . . ?
C19 C20 H16 119.6 . . ?
Rh1 Cl1 Rh1 95.13(5) . 3_557 ?
O2 C21 Rh1 172.1(6) . . ?

loop_
_geom_bond_atom_site_label_1
_geom_bond_atom_site_label_2
_geom_bond_distance
_geom_bond_site_symmetry_2
_geom_bond_publ_flag
C1 O1 1.216(8) . ?
C1 C2 1.501(10) . ?
C1 C5 1.507(9) . ?
C1 Rh1 2.445(7) . ?
C2 C3 1.401(9) . ?
C2 C9 1.477(9) . ?
C2 Rh1 2.227(6) . ?
C3 C4 1.431(9) . ?
C3 C6 1.506(9) . ?
C3 Rh1 2.168(6) . ?
C4 C5 1.435(9) . ?
C4 C8 1.514(8) . ?
C4 Rh1 2.119(6) . ?
C5 C15 1.474(10) . ?
C5 Rh1 2.149(6) . ?
C6 C7 1.555(10) . ?
C6 H1 0.9900 . ?
C6 H2 0.9900 . ?
C7 C8 1.535(10) . ?
C7 H3 0.9900 . ?
C7 H4 0.9900 . ?
C8 H5 0.9900 . ?
C8 H6 0.9900 . ?
Rh1 C21 1.895(7) . ?
Rh1 Cl1 2.4777(14) . ?
Rh1 Cl1 2.4857(14) 3_557 ?
C9 C10 1.392(9) . ?
C9 C14 1.411(10) . ?
C10 C11 1.403(11) . ?
C10 H7 0.9500 . ?
C11 C12 1.378(13) . ?
C11 H8 0.9500 . ?
C12 C13 1.376(12) . ?
C12 H9 0.9500 . ?
C13 C14 1.387(11) . ?
C13 H10 0.9500 . ?
C14 H11 0.9500 . ?
C15 C16 1.375(10) . ?
C15 C20 1.378(12) . ?
C16 C17 1.396(12) . ?
C16 H12 0.9500 . ?
C17 C18 1.320(15) . ?
C17 H13 0.9500 . ?
C18 C19 1.366(14) . ?
C18 H14 0.9500 . ?
C19 C20 1.389(14) . ?
C19 H15 0.9500 . ?
C20 H16 0.9500 . ?
Cl1 Rh1 2.4857(14) 3_557 ?
C21 O2 1.148(9) . ?

loop_
_geom_torsion_atom_site_label_1
_geom_torsion_atom_site_label_2
_geom_torsion_atom_site_label_3
_geom_torsion_atom_site_label_4
_geom_torsion
_geom_torsion_site_symmetry_1
_geom_torsion_site_symmetry_2
_geom_torsion_site_symmetry_3
_geom_torsion_site_symmetry_4
_geom_torsion_publ_flag
O1 C1 C2 C3 -166.6(7) . . . . ?
C5 C1 C2 C3 18.1(7) . . . . ?
Rh1 C1 C2 C3 64.1(4) . . . . ?
O1 C1 C2 C9 1.4(11) . . . . ?
C5 C1 C2 C9 -173.9(6) . . . . ?
Rh1 C1 C2 C9 -127.8(6) . . . . ?
O1 C1 C2 Rh1 129.3(7) . . . . ?
C5 C1 C2 Rh1 -46.0(4) . . . . ?
C9 C2 C3 C4 -179.4(6) . . . . ?
C1 C2 C3 C4 -12.0(7) . . . . ?
Rh1 C2 C3 C4 59.1(4) . . . . ?
C9 C2 C3 C6 -1.3(13) . . . . ?
C1 C2 C3 C6 166.0(8) . . . . ?
Rh1 C2 C3 C6 -122.8(9) . . . . ?
C9 C2 C3 Rh1 121.5(7) . . . . ?
C1 C2 C3 Rh1 -71.2(4) . . . . ?
C2 C3 C4 C5 0.6(7) . . . . ?
C6 C3 C4 C5 -178.1(5) . . . . ?
Rh1 C3 C4 C5 62.8(4) . . . . ?
C2 C3 C4 C8 176.7(5) . . . . ?
C6 C3 C4 C8 -2.0(7) . . . . ?
Rh1 C3 C4 C8 -121.1(5) . . . . ?
C2 C3 C4 Rh1 -62.2(5) . . . . ?
C6 C3 C4 Rh1 119.1(5) . . . . ?
C3 C4 C5 C15 178.5(6) . . . . ?
C8 C4 C5 C15 4.2(13) . . . . ?
Rh1 C4 C5 C15 -118.1(7) . . . . ?
C3 C4 C5 C1 11.0(7) . . . . ?
C8 C4 C5 C1 -163.3(8) . . . . ?
Rh1 C4 C5 C1 74.4(4) . . . . ?
C3 C4 C5 Rh1 -63.4(4) . . . . ?
C8 C4 C5 Rh1 122.3(9) . . . . ?
O1 C1 C5 C4 166.9(7) . . . . ?
C2 C1 C5 C4 -17.6(7) . . . . ?
Rh1 C1 C5 C4 -65.4(4) . . . . ?
O1 C1 C5 C15 -0.7(11) . . . . ?
C2 C1 C5 C15 174.7(6) . . . . ?
Rh1 C1 C5 C15 126.9(7) . . . . ?
O1 C1 C5 Rh1 -127.6(7) . . . . ?
C2 C1 C5 Rh1 47.8(4) . . . . ?
C2 C3 C6 C7 168.3(8) . . . . ?
C4 C3 C6 C7 -13.7(7) . . . . ?
Rh1 C3 C6 C7 63.5(7) . . . . ?
C3 C6 C7 C8 24.3(7) . . . . ?
C3 C4 C8 C7 16.8(7) . . . . ?
C5 C4 C8 C7 -168.9(8) . . . . ?
Rh1 C4 C8 C7 -65.9(7) . . . . ?
C6 C7 C8 C4 -25.1(7) . . . . ?
C3 C4 Rh1 C21 -153.6(4) . . . . ?
C5 C4 Rh1 C21 89.3(4) . . . . ?
C8 C4 Rh1 C21 -49.5(6) . . . . ?
C3 C4 Rh1 C5 117.1(5) . . . . ?
C8 C4 Rh1 C5 -138.8(8) . . . . ?
C5 C4 Rh1 C3 -117.1(5) . . . . ?
C8 C4 Rh1 C3 104.0(7) . . . . ?
C3 C4 Rh1 C2 35.3(4) . . . . ?
C5 C4 Rh1 C2 -81.9(4) . . . . ?
C8 C4 Rh1 C2 139.3(7) . . . . ?
C3 C4 Rh1 C1 76.9(4) . . . . ?
C5 C4 Rh1 C1 -40.2(4) . . . . ?
C8 C4 Rh1 C1 -179.1(7) . . . . ?
C3 C4 Rh1 Cl1 -53.5(4) . . . . ?
C5 C4 Rh1 Cl1 -170.7(3) . . . . ?
C8 C4 Rh1 Cl1 50.5(6) . . . . ?
C3 C4 Rh1 Cl1 96.2(5) . . . 3_557 ?
C5 C4 Rh1 Cl1 -20.9(6) . . . 3_557 ?
C8 C4 Rh1 Cl1 -159.7(4) . . . 3_557 ?
C4 C5 Rh1 C21 -94.7(4) . . . . ?
C15 C5 Rh1 C21 26.3(6) . . . . ?
C1 C5 Rh1 C21 154.1(4) . . . . ?
C15 C5 Rh1 C4 121.0(7) . . . . ?
C1 C5 Rh1 C4 -111.2(6) . . . . ?
C4 C5 Rh1 C3 38.1(4) . . . . ?
C15 C5 Rh1 C3 159.1(6) . . . . ?
C1 C5 Rh1 C3 -73.1(4) . . . . ?
C4 C5 Rh1 C2 79.1(4) . . . . ?
C15 C5 Rh1 C2 -159.9(6) . . . . ?
C1 C5 Rh1 C2 -32.1(4) . . . . ?
C4 C5 Rh1 C1 111.2(6) . . . . ?
C15 C5 Rh1 C1 -127.8(7) . . . . ?
C4 C5 Rh1 Cl1 23.7(8) . . . . ?
C15 C5 Rh1 Cl1 144.7(5) . . . . ?
C1 C5 Rh1 Cl1 -87.5(6) . . . . ?
C4 C5 Rh1 Cl1 168.9(3) . . . 3_557 ?
C15 C5 Rh1 Cl1 -70.1(5) . . . 3_557 ?
C1 C5 Rh1 Cl1 57.7(4) . . . 3_557 ?
C2 C3 Rh1 C21 155.8(4) . . . . ?
C4 C3 Rh1 C21 35.5(5) . . . . ?
C6 C3 Rh1 C21 -65.1(6) . . . . ?
C2 C3 Rh1 C4 120.2(5) . . . . ?
C6 C3 Rh1 C4 -100.6(6) . . . . ?
C2 C3 Rh1 C5 81.8(4) . . . . ?
C4 C3 Rh1 C5 -38.4(4) . . . . ?
C6 C3 Rh1 C5 -139.0(6) . . . . ?
C4 C3 Rh1 C2 -120.2(5) . . . . ?
C6 C3 Rh1 C2 139.2(7) . . . . ?
C2 C3 Rh1 C1 39.7(4) . . . . ?
C4 C3 Rh1 C1 -80.5(4) . . . . ?
C6 C3 Rh1 C1 178.8(6) . . . . ?
C2 C3 Rh1 Cl1 -103.1(4) . . . . ?
C4 C3 Rh1 Cl1 136.7(3) . . . . ?
C6 C3 Rh1 Cl1 36.1(5) . . . . ?
C2 C3 Rh1 Cl1 -15.1(5) . . . 3_557 ?
C4 C3 Rh1 Cl1 -135.3(3) . . . 3_557 ?
C6 C3 Rh1 Cl1 124.1(5) . . . 3_557 ?
C3 C2 Rh1 C21 -62.7(9) . . . . ?
C9 C2 Rh1 C21 174.8(7) . . . . ?
C1 C2 Rh1 C21 50.2(9) . . . . ?
C3 C2 Rh1 C4 -37.0(4) . . . . ?
C9 C2 Rh1 C4 -159.5(7) . . . . ?
C1 C2 Rh1 C4 76.0(4) . . . . ?
C3 C2 Rh1 C5 -80.5(4) . . . . ?
C9 C2 Rh1 C5 157.0(7) . . . . ?
C1 C2 Rh1 C5 32.5(3) . . . . ?
C9 C2 Rh1 C3 -122.5(8) . . . . ?
C1 C2 Rh1 C3 113.0(5) . . . . ?
C3 C2 Rh1 C1 -113.0(5) . . . . ?
C9 C2 Rh1 C1 124.5(7) . . . . ?
C3 C2 Rh1 Cl1 82.7(4) . . . . ?
C9 C2 Rh1 Cl1 -39.8(6) . . . . ?
C1 C2 Rh1 Cl1 -164.3(3) . . . . ?
C3 C2 Rh1 Cl1 169.3(3) . . . 3_557 ?
C9 C2 Rh1 Cl1 46.8(6) . . . 3_557 ?
C1 C2 Rh1 Cl1 -77.8(3) . . . 3_557 ?
O1 C1 Rh1 C21 80.8(8) . . . . ?
C2 C1 Rh1 C21 -160.1(4) . . . . ?
C5 C1 Rh1 C21 -33.4(5) . . . . ?
O1 C1 Rh1 C4 156.4(8) . . . . ?
C2 C1 Rh1 C4 -84.5(4) . . . . ?
C5 C1 Rh1 C4 42.1(4) . . . . ?
O1 C1 Rh1 C5 114.3(9) . . . . ?
C2 C1 Rh1 C5 -126.6(5) . . . . ?
O1 C1 Rh1 C3 -158.8(8) . . . . ?
C2 C1 Rh1 C3 -39.7(4) . . . . ?
C5 C1 Rh1 C3 86.9(4) . . . . ?
O1 C1 Rh1 C2 -119.1(9) . . . . ?
C5 C1 Rh1 C2 126.6(5) . . . . ?
O1 C1 Rh1 Cl1 -96.2(8) . . . . ?
C2 C1 Rh1 Cl1 22.9(4) . . . . ?
C5 C1 Rh1 Cl1 149.6(3) . . . . ?
O1 C1 Rh1 Cl1 -14.1(7) . . . 3_557 ?
C2 C1 Rh1 Cl1 105.0(3) . . . 3_557 ?
C5 C1 Rh1 Cl1 -128.4(4) . . . 3_557 ?
C3 C2 C9 C10 -173.9(6) . . . . ?
C1 C2 C9 C10 20.6(10) . . . . ?
Rh1 C2 C9 C10 -82.6(8) . . . . ?
C3 C2 C9 C14 8.0(10) . . . . ?
C1 C2 C9 C14 -157.5(7) . . . . ?
Rh1 C2 C9 C14 99.4(7) . . . . ?
C14 C9 C10 C11 0.8(10) . . . . ?
C2 C9 C10 C11 -177.3(6) . . . . ?
C9 C10 C11 C12 -1.8(11) . . . . ?
C10 C11 C12 C13 1.1(12) . . . . ?
C11 C12 C13 C14 0.6(13) . . . . ?
C12 C13 C14 C9 -1.5(12) . . . . ?
C10 C9 C14 C13 0.9(11) . . . . ?
C2 C9 C14 C13 179.0(7) . . . . ?
C4 C5 C15 C16 -20.7(12) . . . . ?
C1 C5 C15 C16 144.5(8) . . . . ?
Rh1 C5 C15 C16 -109.3(8) . . . . ?
C4 C5 C15 C20 156.8(10) . . . . ?
C1 C5 C15 C20 -38.0(13) . . . . ?
Rh1 C5 C15 C20 68.2(11) . . . . ?
C20 C15 C16 C17 1.6(15) . . . . ?
C5 C15 C16 C17 179.2(8) . . . . ?
C15 C16 C17 C18 -0.7(16) . . . . ?
C16 C17 C18 C19 -0.2(18) . . . . ?
C17 C18 C19 C20 0(2) . . . . ?
C16 C15 C20 C19 -2(2) . . . . ?
C5 C15 C20 C19 -179.1(13) . . . . ?
C18 C19 C20 C15 1(3) . . . . ?
C21 Rh1 Cl1 Rh1 -93.7(2) . . . 3_557 ?
C4 Rh1 Cl1 Rh1 165.3(2) . . . 3_557 ?
C5 Rh1 Cl1 Rh1 147.9(5) . . . 3_557 ?
C3 Rh1 Cl1 Rh1 134.81(17) . . . 3_557 ?
C2 Rh1 Cl1 Rh1 97.83(17) . . . 3_557 ?
C1 Rh1 Cl1 Rh1 83.9(2) . . . 3_557 ?
Cl1 Rh1 Cl1 Rh1 0.0 3_557 . . 3_557 ?
C4 Rh1 C21 O2 -33(5) . . . . ?
C5 Rh1 C21 O2 6(5) . . . . ?
C3 Rh1 C21 O2 -55(5) . . . . ?
C2 Rh1 C21 O2 -10(5) . . . . ?
C1 Rh1 C21 O2 26(5) . . . . ?
Cl1 Rh1 C21 O2 -156(4) . . . . ?
Cl1 Rh1 C21 O2 119(4) 3_557 . . . ?
